data_2235600
loop_
_publ_author_name
'Toledano-Maga\~na, Yanis'
'Garc\'ia-Ramos, Juan-Carlos'
'Garc\'ia-Manrique, Consuelo'
'Flores-Alamo, Marcos'
'Ruiz-Azuara, Lena'

_publ_section_title
;
 Tris(5,6-dimethyl-1,10-phenanthroline-\k^2^<i>N</i>,<i>N</i>')copper(II)
 bis(hexafluoridophosphate) acetonitrile monosolvate
;
_journal_coeditor_code RU2037
_journal_issue 7
_journal_name_full 'Acta Crystallographica Section E'
_journal_page_first m987
_journal_page_last m988
_journal_paper_doi 10.1107/S1600536812028267
_journal_volume 68
_journal_year 2012
_chemical_formula_iupac '[Cu (C14 H12 N2)3] (P F6)2, C2 H3 N'
_chemical_formula_moiety 'C42 H36 Cu N6 2+, 2(F6 P -), C2 H3 N'
_chemical_formula_sum 'C44 H39 Cu F12 N7 P2'
_chemical_formula_weight 1019.3
_chemical_name_systematic
;
Tris(5,6-dimethyl-1,10-phenanthroline-\k^2^<i>N</i>,<i>N</i>')copper(II)
bis(hexafluoridophosphate) acetonitrile monosolvate
;
_space_group_crystal_system monoclinic
_space_group_IT_number 14
_space_group_name_Hall '-P 2yn'
_space_group_name_H-M_alt 'P 1 21/n 1'
_symmetry_space_group_name_Hall '-P 2yn'
_symmetry_space_group_name_H-M 'P 1 21/n 1'
_atom_sites_solution_hydrogens geom
_atom_sites_solution_primary direct
_atom_sites_solution_secondary difmap
_audit_conform_dict_name cif_core.dic
_audit_conform_dict_version 2.4
_audit_creation_method 'WinGX routine CIF_UPDATE'
_cell_angle_alpha 90
_cell_angle_beta 93.603(3)
_cell_angle_gamma 90
_cell_formula_units_Z 4
_cell_length_a 9.8566(3)
_cell_length_b 19.9317(7)
_cell_length_c 22.1822(6)
_cell_measurement_reflns_used 6486
_cell_measurement_temperature 130(2)
_cell_measurement_theta_max 25.9997
_cell_measurement_theta_min 3.4285
_cell_volume 4349.3(2)
_computing_cell_refinement
;
CrysAlis RED (Oxford Diffraction 2009)
;
_computing_data_collection
;
CrysAlis CCD (Oxford Diffraction (2009)
;
_computing_data_reduction
;
CrysAlis RED (Oxford Diffraction 2009)
;
_computing_molecular_graphics 'ORTEP-3 for Windows (Farrugia, 1997)'
_computing_publication_material 'WinGX (Farrugia, 1999)'
_computing_structure_refinement 'SHELXL97 (Sheldrick, 2008)'
_computing_structure_solution 'SHELXS97 (Sheldrick, 2008)'
_diffrn_ambient_temperature 130(2)
_diffrn_detector_area_resol_mean 10.4685
_diffrn_measured_fraction_theta_full 0.996
_diffrn_measured_fraction_theta_max 0.996
_diffrn_measurement_device_type 'Oxford Diffraction Xcalibur, Atlas, Gemini'
_diffrn_measurement_method '\w scans'
_diffrn_radiation_monochromator graphite
_diffrn_radiation_type MoK\a
_diffrn_radiation_wavelength 0.71073
_diffrn_reflns_av_R_equivalents 0.0372
_diffrn_reflns_limit_h_max 12
_diffrn_reflns_limit_h_min -11
_diffrn_reflns_limit_k_max 19
_diffrn_reflns_limit_k_min -24
_diffrn_reflns_limit_l_max 22
_diffrn_reflns_limit_l_min -27
_diffrn_reflns_number 20467
_diffrn_reflns_theta_full 26.07
_diffrn_reflns_theta_max 26.07
_diffrn_reflns_theta_min 3.44
_exptl_absorpt_coefficient_mu 0.67
_exptl_absorpt_correction_T_max 0.84
_exptl_absorpt_correction_T_min 0.643
_exptl_absorpt_correction_type analytical
_exptl_absorpt_process_details
;
(CrysAlis PRO; Oxford Diffraction, 2009)
;
_exptl_crystal_colour blue
_exptl_crystal_density_diffrn 1.557
_exptl_crystal_density_method 'not measured'
_exptl_crystal_description block
_exptl_crystal_F_000 2076
_exptl_crystal_size_max 0.343
_exptl_crystal_size_mid 0.2076
_exptl_crystal_size_min 0.0924
_refine_diff_density_max 0.988
_refine_diff_density_min -0.422
_refine_ls_extinction_method none
_refine_ls_goodness_of_fit_ref 0.917
_refine_ls_hydrogen_treatment constr
_refine_ls_matrix_type full
_refine_ls_number_parameters 602
_refine_ls_number_reflns 8596
_refine_ls_number_restraints 0
_refine_ls_restrained_S_all 0.917
_refine_ls_R_factor_all 0.0654
_refine_ls_R_factor_gt 0.0391
_refine_ls_shift/su_max 0.001
_refine_ls_shift/su_mean 0
_refine_ls_structure_factor_coef Fsqd
_refine_ls_weighting_details 'calc w=1/[\s^2^(Fo^2^)+(0.0518P)^2^+0.0000P] where P=(Fo^2^+2Fc^2^)/3'
_refine_ls_weighting_scheme calc
_refine_ls_wR_factor_gt 0.0911
_refine_ls_wR_factor_ref 0.0965
_reflns_number_gt 5782
_reflns_number_total 8596
_reflns_threshold_expression I>2\s(I)
_cod_data_source_file ru2037.cif
_cod_data_source_block I
_cod_database_code 2235600
_cod_database_fobs_code 2235600

loop_
_space_group_symop_operation_xyz
'x, y, z'
'-x+1/2, y+1/2, -z+1/2'
'-x, -y, -z'
'x-1/2, -y-1/2, z-1/2'

loop_
_atom_site_type_symbol
_atom_site_label
_atom_site_fract_x
_atom_site_fract_y
_atom_site_fract_z
_atom_site_U_iso_or_equiv
_atom_site_adp_type
_atom_site_calc_flag
_atom_site_refinement_flags
_atom_site_occupancy
_atom_site_symmetry_multiplicity
C C1 0.5532(3) 0.21466(13) 0.11579(11) 0.0210(6) Uani d . 1 1
H H1 0.6285 0.2048 0.0926 0.025 Uiso calc R 1 1
C C1A 0.3305(3) 0.27265(14) -0.13015(10) 0.0219(6) Uani d . 1 1
H H1A 0.2777 0.234 -0.1227 0.026 Uiso calc R 1 1
C C1B 0.7496(3) 0.24812(15) -0.03627(11) 0.0297(7) Uani d . 1 1
H H1B 0.7672 0.2916 -0.0201 0.036 Uiso calc R 1 1
C C2 0.5593(3) 0.19719(14) 0.17668(10) 0.0245(6) Uani d . 1 1
H H2 0.6372 0.175 0.1945 0.029 Uiso calc R 1 1
C C2A 0.3324(3) 0.29670(14) -0.18916(10) 0.0245(6) Uani d . 1 1
H H2A 0.2821 0.2744 -0.2212 0.029 Uiso calc R 1 1
C C2B 0.8519(3) 0.21597(17) -0.06489(12) 0.0355(8) Uani d . 1 1
H H2B 0.9374 0.2372 -0.0681 0.043 Uiso calc R 1 1
C C3 0.4527(3) 0.21216(14) 0.21058(11) 0.0263(6) Uani d . 1 1
H H3 0.4563 0.2002 0.2521 0.032 Uiso calc R 1 1
C C3A 0.4067(3) 0.35210(14) -0.20058(11) 0.0243(6) Uani d . 1 1
H H3A 0.4094 0.3683 -0.2408 0.029 Uiso calc R 1 1
C C3B 0.8290(3) 0.15336(16) -0.08846(11) 0.0316(7) Uani d . 1 1
H H3B 0.8985 0.1309 -0.1083 0.038 Uiso calc R 1 1
C C4 0.3372(3) 0.24522(12) 0.18435(10) 0.0188(6) Uani d . 1 1
C C4A 0.4801(3) 0.38584(13) -0.15286(10) 0.0201(6) Uani d . 1 1
C C4B 0.7020(3) 0.12232(14) -0.08313(10) 0.0250(6) Uani d . 1 1
C C5 0.2224(3) 0.26558(14) 0.21789(11) 0.0244(6) Uani d . 1 1
C C5A 0.5594(3) 0.44604(14) -0.16013(11) 0.0249(6) Uani d . 1 1
C C5B 0.6704(3) 0.05518(15) -0.10550(11) 0.0310(7) Uani d . 1 1
C C6 0.1182(3) 0.30107(13) 0.19016(11) 0.0241(6) Uani d . 1 1
C C6A 0.6233(3) 0.47694(13) -0.11138(11) 0.0223(6) Uani d . 1 1
C C6B 0.5512(3) 0.02559(14) -0.09430(11) 0.0295(7) Uani d . 1 1
C C7 0.1167(3) 0.31453(13) 0.12576(10) 0.0203(6) Uani d . 1 1
C C7A 0.6171(3) 0.44820(13) -0.05164(11) 0.0201(6) Uani d . 1 1
C C7B 0.4483(3) 0.06267(13) -0.06392(10) 0.0239(6) Uani d . 1 1
C C8 0.0110(3) 0.34946(13) 0.09339(12) 0.0258(6) Uani d . 1 1
H H8 -0.0647 0.3654 0.1137 0.031 Uiso calc R 1 1
C C8A 0.6846(3) 0.47501(14) 0.00109(11) 0.0247(6) Uani d . 1 1
H H8A 0.7379 0.5145 -0.0014 0.03 Uiso calc R 1 1
C C8B 0.3204(3) 0.03597(15) -0.05259(11) 0.0329(7) Uani d . 1 1
H H8B 0.299 -0.009 -0.0636 0.039 Uiso calc R 1 1
C C9 0.0173(3) 0.36040(14) 0.03297(12) 0.0269(6) Uani d . 1 1
H H9 -0.0529 0.3846 0.0112 0.032 Uiso calc R 1 1
C C9A 0.6732(3) 0.44432(14) 0.05564(11) 0.0263(6) Uani d . 1 1
H H9A 0.719 0.4622 0.091 0.032 Uiso calc R 1 1
C C9B 0.2267(3) 0.07456(16) -0.02572(12) 0.0341(7) Uani d . 1 1
H H9B 0.1411 0.0562 -0.0171 0.041 Uiso calc R 1 1
C C10 0.1275(3) 0.33591(13) 0.00339(11) 0.0229(6) Uani d . 1 1
H H10 0.1298 0.3431 -0.0389 0.028 Uiso calc R 1 1
C C10A 0.5942(3) 0.38676(14) 0.05904(11) 0.0238(6) Uani d . 1 1
H H10A 0.5863 0.3662 0.0973 0.029 Uiso calc R 1 1
C C10B 0.2580(3) 0.14107(14) -0.01109(11) 0.0279(7) Uani d . 1 1
H H10B 0.1914 0.168 0.0064 0.033 Uiso calc R 1 1
C C11 0.2236(3) 0.29286(12) 0.09263(10) 0.0172(5) Uani d . 1 1
C C11A 0.5413(3) 0.38987(13) -0.04406(10) 0.0182(6) Uani d . 1 1
C C11B 0.4733(3) 0.12973(13) -0.04594(10) 0.0203(6) Uani d . 1 1
C C12 0.3380(3) 0.25989(12) 0.12250(10) 0.0164(5) Uani d . 1 1
C C12A 0.4711(2) 0.35829(12) -0.09492(10) 0.0171(5) Uani d . 1 1
C C12B 0.6041(3) 0.15872(13) -0.05341(10) 0.0194(6) Uani d . 1 1
C C13 0.2285(3) 0.24542(17) 0.28391(11) 0.0393(8) Uani d . 1 1
H H13A 0.1479 0.2624 0.3026 0.059 Uiso calc R 1 1
H H13B 0.3104 0.2644 0.3047 0.059 Uiso calc R 1 1
H H13C 0.2313 0.1964 0.2871 0.059 Uiso calc R 1 1
C C13A 0.5722(3) 0.47206(16) -0.22359(11) 0.0389(8) Uani d . 1 1
H H13D 0.6152 0.5164 -0.2218 0.058 Uiso calc R 1 1
H H13E 0.4816 0.4756 -0.2443 0.058 Uiso calc R 1 1
H H13F 0.628 0.4411 -0.2458 0.058 Uiso calc R 1 1
C C13B 0.7767(4) 0.02161(19) -0.14158(15) 0.0549(10) Uani d . 1 1
H H13G 0.8516 0.0057 -0.1141 0.082 Uiso calc R 1 1
H H13H 0.8114 0.0539 -0.1701 0.082 Uiso calc R 1 1
H H13I 0.7358 -0.0166 -0.1638 0.082 Uiso calc R 1 1
C C14 0.0007(3) 0.32836(16) 0.22315(12) 0.0369(7) Uani d . 1 1
H H14A 0.0139 0.3174 0.2662 0.055 Uiso calc R 1 1
H H14B -0.0842 0.3082 0.2065 0.055 Uiso calc R 1 1
H H14C -0.0037 0.3772 0.2182 0.055 Uiso calc R 1 1
C C14A 0.7017(3) 0.54104(14) -0.11791(13) 0.0321(7) Uani d . 1 1
H H14D 0.7988 0.5308 -0.1188 0.048 Uiso calc R 1 1
H H14E 0.6869 0.5706 -0.0836 0.048 Uiso calc R 1 1
H H14F 0.6705 0.5634 -0.1556 0.048 Uiso calc R 1 1
C C14B 0.5192(4) -0.04628(15) -0.11287(13) 0.0424(8) Uani d . 1 1
H H14G 0.4664 -0.0465 -0.1518 0.064 Uiso calc R 1 1
H H14H 0.4663 -0.0677 -0.0822 0.064 Uiso calc R 1 1
H H14I 0.6042 -0.071 -0.1166 0.064 Uiso calc R 1 1
C C59 0.2641(4) 0.05070(17) 0.78344(15) 0.0481(9) Uani d . 1 1
H H59A 0.3583 0.0615 0.7967 0.072 Uiso calc R 1 1
H H59B 0.258 0.0423 0.7398 0.072 Uiso calc R 1 1
H H59C 0.2352 0.0106 0.8047 0.072 Uiso calc R 1 1
C C61 0.1786(5) 0.1053(2) 0.7965(2) 0.0732(13) Uani d . 1 1
Cu Cu1 0.42728(3) 0.267704(15) 0.001112(12) 0.01713(9) Uani d . 1 1
N N1 0.4453(2) 0.24472(10) 0.08931(8) 0.0180(5) Uani d . 1 1
N N1A 0.3996(2) 0.30174(10) -0.08428(8) 0.0179(5) Uani d . 1 1
N N1B 0.6283(2) 0.22133(11) -0.03035(9) 0.0238(5) Uani d . 1 1
N N2 0.2294(2) 0.30295(10) 0.03186(8) 0.0190(5) Uani d . 1 1
N N2A 0.5294(2) 0.35941(11) 0.01066(8) 0.0198(5) Uani d . 1 1
N N2B 0.3779(2) 0.16806(11) -0.02082(8) 0.0215(5) Uani d . 1 1
N N3 0.1085(5) 0.1501(2) 0.8097(2) 0.1129(16) Uani d . 1 1
P P1 0.93016(7) 0.12973(4) 0.10542(3) 0.02482(17) Uani d . 1 1
P P2 0.03660(8) 0.42966(4) 0.84305(3) 0.02755(18) Uani d . 1 1
F F1 0.78807(15) 0.12757(8) 0.06591(7) 0.0332(4) Uani d . 1 1
F F2 0.98902(18) 0.18154(10) 0.05951(7) 0.0497(5) Uani d . 1 1
F F3 0.98123(19) 0.06887(10) 0.06639(9) 0.0575(6) Uani d . 1 1
F F4 0.8699(2) 0.07824(10) 0.15167(7) 0.0652(7) Uani d . 1 1
F F5 0.87735(18) 0.19075(9) 0.14395(8) 0.0497(5) Uani d . 1 1
F F6 1.07090(19) 0.13123(9) 0.14446(8) 0.0535(5) Uani d . 1 1
F F7 0.18126(16) 0.42809(8) 0.88046(7) 0.0390(4) Uani d . 1 1
F F8 0.02636(18) 0.34994(8) 0.85120(7) 0.0404(4) Uani d . 1 1
F F9 0.10949(18) 0.41899(9) 0.78168(6) 0.0397(4) Uani d . 1 1
F F10 0.0491(2) 0.50900(9) 0.83575(7) 0.0510(5) Uani d . 1 1
F F11 -0.03529(19) 0.44029(10) 0.90485(7) 0.0470(5) Uani d . 1 1
F F12 -0.10720(18) 0.43035(11) 0.80643(7) 0.0530(5) Uani d . 1 1

loop_
_atom_site_aniso_label
_atom_site_aniso_U_11
_atom_site_aniso_U_22
_atom_site_aniso_U_33
_atom_site_aniso_U_12
_atom_site_aniso_U_13
_atom_site_aniso_U_23
C1 0.0203(14) 0.0184(14) 0.0242(13) 0.0031(12) -0.0003(11) -0.0012(11)
C1A 0.0193(14) 0.0213(15) 0.0249(13) 0.0001(12) -0.0006(10) -0.0044(12)
C1B 0.0302(17) 0.0305(17) 0.0275(14) -0.0063(14) -0.0047(12) 0.0021(12)
C2 0.0265(15) 0.0237(15) 0.0226(13) 0.0053(13) -0.0050(11) -0.0008(12)
C2A 0.0258(15) 0.0287(16) 0.0183(12) 0.0031(13) -0.0046(11) -0.0034(12)
C2B 0.0232(16) 0.052(2) 0.0314(15) -0.0040(15) 0.0008(12) 0.0102(15)
C3 0.0383(17) 0.0225(15) 0.0174(12) -0.0008(13) -0.0037(12) 0.0009(11)
C3A 0.0247(15) 0.0303(16) 0.0179(12) 0.0037(13) 0.0022(11) 0.0017(12)
C3B 0.0266(17) 0.044(2) 0.0242(14) 0.0089(15) 0.0045(12) 0.0069(14)
C4 0.0238(15) 0.0133(13) 0.0196(12) -0.0035(11) 0.0033(10) -0.0020(10)
C4A 0.0177(14) 0.0220(15) 0.0208(12) 0.0052(12) 0.0033(10) 0.0000(11)
C4B 0.0289(16) 0.0288(16) 0.0173(12) 0.0088(14) 0.0004(11) 0.0032(12)
C5 0.0319(16) 0.0211(15) 0.0209(12) -0.0051(13) 0.0077(11) -0.0022(12)
C5A 0.0223(15) 0.0238(15) 0.0293(14) 0.0016(13) 0.0066(11) 0.0048(12)
C5B 0.0417(19) 0.0269(17) 0.0245(14) 0.0162(15) 0.0030(13) -0.0030(13)
C6 0.0283(16) 0.0182(14) 0.0267(13) -0.0025(13) 0.0101(11) 0.0000(12)
C6A 0.0192(14) 0.0185(14) 0.0301(14) 0.0027(12) 0.0081(11) 0.0010(12)
C6B 0.0449(19) 0.0181(15) 0.0253(14) 0.0088(14) 0.0003(13) -0.0023(12)
C7 0.0236(15) 0.0138(13) 0.0239(13) -0.0031(12) 0.0053(11) -0.0033(11)
C7A 0.0136(14) 0.0181(14) 0.0286(13) 0.0038(11) 0.0029(10) -0.0044(11)
C7B 0.0355(17) 0.0190(14) 0.0171(12) 0.0013(13) 0.0000(11) -0.0005(11)
C8 0.0204(15) 0.0207(15) 0.0368(15) -0.0003(12) 0.0049(12) -0.0004(13)
C8A 0.0203(15) 0.0170(14) 0.0367(15) 0.0007(12) 0.0018(11) -0.0070(12)
C8B 0.049(2) 0.0219(16) 0.0271(14) -0.0041(15) -0.0003(13) -0.0005(13)
C9 0.0199(15) 0.0216(15) 0.0385(16) 0.0040(12) -0.0041(12) 0.0022(13)
C9A 0.0235(15) 0.0270(16) 0.0278(14) 0.0007(13) -0.0040(11) -0.0116(13)
C9B 0.0319(17) 0.0358(18) 0.0353(15) -0.0085(15) 0.0079(13) 0.0044(14)
C10 0.0241(15) 0.0206(15) 0.0233(13) 0.0000(13) -0.0045(11) 0.0015(12)
C10A 0.0270(16) 0.0247(15) 0.0193(12) 0.0047(13) -0.0002(11) -0.0045(12)
C10B 0.0306(17) 0.0279(16) 0.0258(14) 0.0012(14) 0.0075(12) 0.0003(12)
C11 0.0215(14) 0.0106(12) 0.0194(12) -0.0035(11) 0.0013(10) -0.0029(10)
C11A 0.0168(14) 0.0167(14) 0.0213(12) 0.0035(11) 0.0019(10) 0.0001(11)
C11B 0.0284(16) 0.0182(14) 0.0144(11) 0.0056(12) 0.0012(11) 0.0024(11)
C12 0.0208(14) 0.0115(12) 0.0168(11) -0.0034(11) 0.0002(10) -0.0028(10)
C12A 0.0147(13) 0.0167(14) 0.0199(12) 0.0027(11) 0.0019(10) -0.0008(11)
C12B 0.0257(15) 0.0193(14) 0.0130(11) 0.0067(12) 0.0000(10) 0.0013(11)
C13 0.045(2) 0.051(2) 0.0232(14) 0.0070(17) 0.0122(13) 0.0049(14)
C13A 0.048(2) 0.0389(19) 0.0305(15) -0.0091(16) 0.0043(14) 0.0113(14)
C13B 0.060(2) 0.049(2) 0.058(2) 0.026(2) 0.0203(17) -0.0133(18)
C14 0.0410(19) 0.0337(18) 0.0382(16) 0.0100(16) 0.0205(14) 0.0043(14)
C14A 0.0313(17) 0.0229(16) 0.0429(16) -0.0037(14) 0.0078(13) 0.0012(14)
C14B 0.063(2) 0.0213(17) 0.0431(17) 0.0065(16) 0.0057(16) -0.0087(14)
C59 0.047(2) 0.042(2) 0.057(2) -0.0012(18) 0.0131(17) 0.0123(17)
C61 0.072(3) 0.049(3) 0.098(3) -0.019(3) 0.008(3) 0.003(3)
Cu1 0.02005(17) 0.01618(17) 0.01505(15) -0.00045(14) 0.00014(11) -0.00118(13)
N1 0.0195(12) 0.0158(11) 0.0186(10) 0.0003(9) 0.0006(8) -0.0018(9)
N1A 0.0167(11) 0.0161(11) 0.0207(10) 0.0006(9) 0.0004(8) -0.0025(9)
N1B 0.0301(13) 0.0202(13) 0.0204(10) -0.0002(11) -0.0029(9) -0.0003(10)
N2 0.0210(12) 0.0169(12) 0.0189(10) 0.0002(10) -0.0010(9) -0.0033(9)
N2A 0.0181(12) 0.0201(12) 0.0213(10) 0.0004(10) 0.0016(9) -0.0033(9)
N2B 0.0262(13) 0.0224(12) 0.0162(10) 0.0039(11) 0.0036(9) 0.0002(9)
N3 0.111(4) 0.078(3) 0.152(4) -0.009(3) 0.023(3) -0.022(3)
P1 0.0245(4) 0.0236(4) 0.0261(3) 0.0015(3) -0.0006(3) 0.0013(3)
P2 0.0312(4) 0.0258(4) 0.0251(4) 0.0061(3) -0.0020(3) -0.0028(3)
F1 0.0238(9) 0.0352(10) 0.0400(9) 0.0040(8) -0.0027(7) -0.0013(8)
F2 0.0442(11) 0.0628(13) 0.0426(9) -0.0153(10) 0.0059(8) 0.0144(9)
F3 0.0413(11) 0.0521(13) 0.0776(13) 0.0195(10) -0.0091(10) -0.0309(11)
F4 0.0966(17) 0.0602(14) 0.0367(9) -0.0424(13) -0.0132(10) 0.0215(10)
F5 0.0388(11) 0.0458(12) 0.0659(11) -0.0044(9) 0.0132(9) -0.0276(10)
F6 0.0442(12) 0.0435(12) 0.0688(12) 0.0025(9) -0.0291(10) -0.0036(10)
F7 0.0357(10) 0.0354(10) 0.0443(9) -0.0017(8) -0.0093(8) -0.0096(8)
F8 0.0501(12) 0.0291(10) 0.0409(9) -0.0071(9) -0.0069(8) -0.0016(8)
F9 0.0519(11) 0.0383(11) 0.0295(8) 0.0069(9) 0.0076(8) -0.0026(8)
F10 0.0838(15) 0.0231(10) 0.0463(10) 0.0131(10) 0.0066(9) 0.0018(8)
F11 0.0539(12) 0.0581(13) 0.0299(8) 0.0206(10) 0.0096(8) 0.0007(8)
F12 0.0383(11) 0.0735(14) 0.0452(10) 0.0160(10) -0.0131(8) -0.0013(10)

loop_
_atom_type_symbol
_atom_type_description
_atom_type_scat_dispersion_real
_atom_type_scat_dispersion_imag
_atom_type_scat_source
C C 0.0033 0.0016 'International Tables Vol C Tables 4.2.6.8 and 6.1.1.4'
H H 0 0 'International Tables Vol C Tables 4.2.6.8 and 6.1.1.4'
Cu Cu 0.3201 1.2651 'International Tables Vol C Tables 4.2.6.8 and 6.1.1.4'
N N 0.0061 0.0033 'International Tables Vol C Tables 4.2.6.8 and 6.1.1.4'
P P 0.1023 0.0942 'International Tables Vol C Tables 4.2.6.8 and 6.1.1.4'
F F 0.0171 0.0103 'International Tables Vol C Tables 4.2.6.8 and 6.1.1.4'

loop_
_exptl_crystal_face_index_h
_exptl_crystal_face_index_k
_exptl_crystal_face_index_l
_exptl_crystal_face_perp_dist
3 -3 -30 0.0462
-3 3 30 0.0462
-1 27 13 0.1033
1 -27 -13 0.1033
-14 -4 5 0.0877
14 4 -5 0.0877

loop_
_geom_angle_atom_site_label_1
_geom_angle_atom_site_label_2
_geom_angle_atom_site_label_3
_geom_angle_site_symmetry_1
_geom_angle_site_symmetry_3
_geom_angle
_geom_angle_publ_flag
N1 C1 C2 . . 121.8(2) ?
N1 C1 H1 . . 119.1 ?
C2 C1 H1 . . 119.1 ?
N1A C1A C2A . . 122.3(3) ?
N1A C1A H1A . . 118.8 ?
C2A C1A H1A . . 118.8 ?
N1B C1B C2B . . 123.2(3) ?
N1B C1B H1B . . 118.4 ?
C2B C1B H1B . . 118.4 ?
C3 C2 C1 . . 119.5(2) ?
C3 C2 H2 . . 120.2 ?
C1 C2 H2 . . 120.2 ?
C3A C2A C1A . . 119.6(2) ?
C3A C2A H2A . . 120.2 ?
C1A C2A H2A . . 120.2 ?
C3B C2B C1B . . 119.4(3) ?
C3B C2B H2B . . 120.3 ?
C1B C2B H2B . . 120.3 ?
C2 C3 C4 . . 120.4(2) ?
C2 C3 H3 . . 119.8 ?
C4 C3 H3 . . 119.8 ?
C2A C3A C4A . . 120.2(2) ?
C2A C3A H3A . . 119.9 ?
C4A C3A H3A . . 119.9 ?
C2B C3B C4B . . 119.7(3) ?
C2B C3B H3B . . 120.1 ?
C4B C3B H3B . . 120.1 ?
C12 C4 C3 . . 116.5(2) ?
C12 C4 C5 . . 119.7(2) ?
C3 C4 C5 . . 123.7(2) ?
C12A C4A C3A . . 116.1(2) ?
C12A C4A C5A . . 119.4(2) ?
C3A C4A C5A . . 124.4(2) ?
C12B C4B C3B . . 116.9(3) ?
C12B C4B C5B . . 119.8(3) ?
C3B C4B C5B . . 123.2(3) ?
C6 C5 C4 . . 120.3(2) ?
C6 C5 C13 . . 123.9(2) ?
C4 C5 C13 . . 115.8(2) ?
C6A C5A C4A . . 120.8(2) ?
C6A C5A C13A . . 121.5(3) ?
C4A C5A C13A . . 117.7(2) ?
C6B C5B C4B . . 120.6(3) ?
C6B C5B C13B . . 122.9(3) ?
C4B C5B C13B . . 116.6(3) ?
C5 C6 C7 . . 120.1(2) ?
C5 C6 C14 . . 123.2(2) ?
C7 C6 C14 . . 116.7(2) ?
C5A C6A C7A . . 120.2(2) ?
C5A C6A C14A . . 121.4(2) ?
C7A C6A C14A . . 118.4(2) ?
C5B C6B C7B . . 120.2(3) ?
C5B C6B C14B . . 122.0(3) ?
C7B C6B C14B . . 117.8(3) ?
C11 C7 C8 . . 116.4(2) ?
C11 C7 C6 . . 120.0(2) ?
C8 C7 C6 . . 123.6(2) ?
C11A C7A C8A . . 116.2(2) ?
C11A C7A C6A . . 119.5(2) ?
C8A C7A C6A . . 124.3(2) ?
C8B C7B C11B . . 116.8(3) ?
C8B C7B C6B . . 123.4(3) ?
C11B C7B C6B . . 119.8(3) ?
C9 C8 C7 . . 120.1(3) ?
C9 C8 H8 . . 120 ?
C7 C8 H8 . . 120 ?
C9A C8A C7A . . 120.2(3) ?
C9A C8A H8A . . 119.9 ?
C7A C8A H8A . . 119.9 ?
C9B C8B C7B . . 120.2(3) ?
C9B C8B H8B . . 119.9 ?
C7B C8B H8B . . 119.9 ?
C8 C9 C10 . . 119.5(2) ?
C8 C9 H9 . . 120.2 ?
C10 C9 H9 . . 120.2 ?
C8A C9A C10A . . 119.6(2) ?
C8A C9A H9A . . 120.2 ?
C10A C9A H9A . . 120.2 ?
C8B C9B C10B . . 119.4(3) ?
C8B C9B H9B . . 120.3 ?
C10B C9B H9B . . 120.3 ?
N2 C10 C9 . . 122.6(2) ?
N2 C10 H10 . . 118.7 ?
C9 C10 H10 . . 118.7 ?
N2A C10A C9A . . 122.4(2) ?
N2A C10A H10A . . 118.8 ?
C9A C10A H10A . . 118.8 ?
N2B C10B C9B . . 122.2(3) ?
N2B C10B H10B . . 118.9 ?
C9B C10B H10B . . 118.9 ?
N2 C11 C7 . . 123.7(2) ?
N2 C11 C12 . . 116.3(2) ?
C7 C11 C12 . . 119.9(2) ?
N2A C11A C7A . . 123.5(2) ?
N2A C11A C12A . . 116.1(2) ?
C7A C11A C12A . . 120.4(2) ?
N2B C11B C7B . . 122.3(3) ?
N2B C11B C12B . . 118.2(2) ?
C7B C11B C12B . . 119.5(2) ?
N1 C12 C4 . . 122.4(2) ?
N1 C12 C11 . . 117.9(2) ?
C4 C12 C11 . . 119.7(2) ?
N1A C12A C4A . . 123.1(2) ?
N1A C12A C11A . . 117.3(2) ?
C4A C12A C11A . . 119.6(2) ?
N1B C12B C4B . . 122.6(3) ?
N1B C12B C11B . . 117.6(2) ?
C4B C12B C11B . . 119.7(2) ?
C5 C13 H13A . . 109.5 ?
C5 C13 H13B . . 109.5 ?
H13A C13 H13B . . 109.5 ?
C5 C13 H13C . . 109.5 ?
H13A C13 H13C . . 109.5 ?
H13B C13 H13C . . 109.5 ?
C5A C13A H13D . . 109.5 ?
C5A C13A H13E . . 109.5 ?
H13D C13A H13E . . 109.5 ?
C5A C13A H13F . . 109.5 ?
H13D C13A H13F . . 109.5 ?
H13E C13A H13F . . 109.5 ?
C5B C13B H13G . . 109.5 ?
C5B C13B H13H . . 109.5 ?
H13G C13B H13H . . 109.5 ?
C5B C13B H13I . . 109.5 ?
H13G C13B H13I . . 109.5 ?
H13H C13B H13I . . 109.5 ?
C6 C14 H14A . . 109.5 ?
C6 C14 H14B . . 109.5 ?
H14A C14 H14B . . 109.5 ?
C6 C14 H14C . . 109.5 ?
H14A C14 H14C . . 109.5 ?
H14B C14 H14C . . 109.5 ?
C6A C14A H14D . . 109.5 ?
C6A C14A H14E . . 109.5 ?
H14D C14A H14E . . 109.5 ?
C6A C14A H14F . . 109.5 ?
H14D C14A H14F . . 109.5 ?
H14E C14A H14F . . 109.5 ?
C6B C14B H14G . . 109.5 ?
C6B C14B H14H . . 109.5 ?
H14G C14B H14H . . 109.5 ?
C6B C14B H14I . . 109.5 ?
H14G C14B H14I . . 109.5 ?
H14H C14B H14I . . 109.5 ?
C61 C59 H59A . . 109.5 ?
C61 C59 H59B . . 109.5 ?
H59A C59 H59B . . 109.5 ?
C61 C59 H59C . . 109.5 ?
H59A C59 H59C . . 109.5 ?
H59B C59 H59C . . 109.5 ?
N3 C61 C59 . . 177.5(5) ?
N1 Cu1 N1A . . 172.89(8) ?
N1 Cu1 N2A . . 95.07(8) ?
N1A Cu1 N2A . . 80.60(8) yes
N1 Cu1 N2B . . 90.86(8) ?
N1A Cu1 N2B . . 94.88(8) ?
N2A Cu1 N2B . . 162.88(9) ?
N1 Cu1 N2 . . 78.35(8) yes
N1A Cu1 N2 . . 96.47(8) ?
N2A Cu1 N2 . . 96.82(8) ?
N2B Cu1 N2 . . 100.11(8) ?
N1 Cu1 N1B . . 100.17(8) ?
N1A Cu1 N1B . . 85.38(8) ?
N2A Cu1 N1B . . 87.95(8) ?
N2B Cu1 N1B . . 75.18(8) yes
N2 Cu1 N1B . . 175.10(8) ?
C1 N1 C12 . . 119.4(2) ?
C1 N1 Cu1 . . 123.67(17) ?
C12 N1 Cu1 . . 116.96(15) ?
C1A N1A C12A . . 118.6(2) ?
C1A N1A Cu1 . . 127.48(18) ?
C12A N1A Cu1 . . 113.71(14) ?
C1B N1B C12B . . 118.1(2) ?
C1B N1B Cu1 . . 131.25(19) ?
C12B N1B Cu1 . . 110.03(17) ?
C10 N2 C11 . . 117.7(2) ?
C10 N2 Cu1 . . 131.61(17) ?
C11 N2 Cu1 . . 110.37(15) ?
C10A N2A C11A . . 118.0(2) ?
C10A N2A Cu1 . . 130.06(18) ?
C11A N2A Cu1 . . 111.44(15) ?
C10B N2B C11B . . 119.0(2) ?
C10B N2B Cu1 . . 122.84(19) ?
C11B N2B Cu1 . . 118.14(18) ?
F2 P1 F6 . . 89.75(10) ?
F2 P1 F3 . . 90.35(11) ?
F6 P1 F3 . . 90.90(10) ?
F2 P1 F4 . . 179.41(13) ?
F6 P1 F4 . . 90.54(11) ?
F3 P1 F4 . . 90.16(12) ?
F2 P1 F5 . . 89.56(11) ?
F6 P1 F5 . . 89.81(10) ?
F3 P1 F5 . . 179.28(11) ?
F4 P1 F5 . . 89.92(11) ?
F2 P1 F1 . 1 90.50(9) ?
F6 P1 F1 . 1 179.54(11) ?
F3 P1 F1 . 1 88.71(9) ?
F4 P1 F1 . 1 89.22(10) ?
F5 P1 F1 . 1 90.58(9) ?
F2 P1 F1 . . 90.50(9) ?
F6 P1 F1 . . 179.54(11) ?
F3 P1 F1 . . 88.71(9) ?
F4 P1 F1 . . 89.22(10) ?
F5 P1 F1 . . 90.58(9) ?
F1 P1 F1 1 . 0.00(16) ?
F12 P2 F9 . . 90.00(9) ?
F12 P2 F10 . . 90.66(11) ?
F9 P2 F10 . . 90.21(10) ?
F12 P2 F11 . . 90.46(10) ?
F9 P2 F11 . . 179.54(11) ?
F10 P2 F11 . . 89.82(10) ?
F12 P2 F8 . . 90.34(10) ?
F9 P2 F8 . . 89.95(10) ?
F10 P2 F8 . . 178.99(10) ?
F11 P2 F8 . . 90.01(10) ?
F12 P2 F7 . . 179.26(12) ?
F9 P2 F7 . . 90.32(9) ?
F10 P2 F7 . . 90.00(10) ?
F11 P2 F7 . . 89.22(9) ?
F8 P2 F7 . . 89.00(9) ?
F1 F1 P1 1 . 0(10) ?

loop_
_geom_bond_atom_site_label_1
_geom_bond_atom_site_label_2
_geom_bond_site_symmetry_2
_geom_bond_distance
_geom_bond_publ_flag
C1 N1 . 1.326(3) ?
C1 C2 . 1.392(3) ?
C1 H1 . 0.95 ?
C1A N1A . 1.322(3) ?
C1A C2A . 1.395(3) ?
C1A H1A . 0.95 ?
C1B N1B . 1.323(3) ?
C1B C2B . 1.383(4) ?
C1B H1B . 0.95 ?
C2 C3 . 1.363(4) ?
C2 H2 . 0.95 ?
C2A C3A . 1.357(4) ?
C2A H2A . 0.95 ?
C2B C3B . 1.366(4) ?
C2B H2B . 0.95 ?
C3 C4 . 1.409(4) ?
C3 H3 . 0.95 ?
C3A C4A . 1.414(3) ?
C3A H3A . 0.95 ?
C3B C4B . 1.408(4) ?
C3B H3B . 0.95 ?
C4 C12 . 1.403(3) ?
C4 C5 . 1.451(4) ?
C4A C12A . 1.405(3) ?
C4A C5A . 1.447(4) ?
C4B C12B . 1.404(4) ?
C4B C5B . 1.454(4) ?
C5 C6 . 1.361(4) ?
C5 C13 . 1.516(3) ?
C5A C6A . 1.364(4) ?
C5A C13A . 1.513(3) ?
C5B C6B . 1.352(4) ?
C5B C13B . 1.513(4) ?
C6 C7 . 1.453(3) ?
C6 C14 . 1.509(4) ?
C6A C7A . 1.448(3) ?
C6A C14A . 1.505(4) ?
C6B C7B . 1.454(4) ?
C6B C14B . 1.518(4) ?
C7 C11 . 1.391(3) ?
C7 C8 . 1.411(4) ?
C7A C11A . 1.398(4) ?
C7A C8A . 1.413(3) ?
C7B C8B . 1.405(4) ?
C7B C11B . 1.412(4) ?
C8 C9 . 1.363(4) ?
C8 H8 . 0.95 ?
C8A C9A . 1.367(4) ?
C8A H8A . 0.95 ?
C8B C9B . 1.367(4) ?
C8B H8B . 0.95 ?
C9 C10 . 1.392(4) ?
C9 H9 . 0.95 ?
C9A C10A . 1.391(4) ?
C9A H9A . 0.95 ?
C9B C10B . 1.395(4) ?
C9B H9B . 0.95 ?
C10 N2 . 1.327(3) ?
C10 H10 . 0.95 ?
C10A N2A . 1.331(3) ?
C10A H10A . 0.95 ?
C10B N2B . 1.328(4) ?
C10B H10B . 0.95 ?
C11 N2 . 1.368(3) ?
C11 C12 . 1.431(3) ?
C11A N2A . 1.369(3) ?
C11A C12A . 1.432(3) ?
C11B N2B . 1.358(3) ?
C11B C12B . 1.432(4) ?
C12 N1 . 1.360(3) ?
C12A N1A . 1.358(3) ?
C12B N1B . 1.364(3) ?
C13 H13A . 0.98 ?
C13 H13B . 0.98 ?
C13 H13C . 0.98 ?
C13A H13D . 0.98 ?
C13A H13E . 0.98 ?
C13A H13F . 0.98 ?
C13B H13G . 0.98 ?
C13B H13H . 0.98 ?
C13B H13I . 0.98 ?
C14 H14A . 0.98 ?
C14 H14B . 0.98 ?
C14 H14C . 0.98 ?
C14A H14D . 0.98 ?
C14A H14E . 0.98 ?
C14A H14F . 0.98 ?
C14B H14G . 0.98 ?
C14B H14H . 0.98 ?
C14B H14I . 0.98 ?
C59 C61 . 1.418(6) ?
C59 H59A . 0.98 ?
C59 H59B . 0.98 ?
C59 H59C . 0.98 ?
C61 N3 . 1.176(6) ?
Cu1 N1 . 2.0063(19) yes
Cu1 N1A . 2.0144(19) yes
Cu1 N2A . 2.091(2) yes
Cu1 N2B . 2.095(2) yes
Cu1 N2 . 2.220(2) yes
Cu1 N1B . 2.333(2) yes
P1 F2 . 1.5857(18) ?
P1 F6 . 1.5889(17) ?
P1 F3 . 1.5904(19) ?
P1 F4 . 1.5923(19) ?
P1 F5 . 1.5927(18) ?
P1 F1 1 1.6053(15) ?
P1 F1 . 1.6053(15) ?
P2 F12 . 1.5888(17) ?
P2 F9 . 1.5930(17) ?
P2 F10 . 1.5954(19) ?
P2 F11 . 1.5963(17) ?
P2 F8 . 1.6030(18) ?
P2 F7 . 1.6044(16) ?
F1 F1 1 0.000(6) ?

loop_
_geom_hbond_atom_site_label_D
_geom_hbond_atom_site_label_H
_geom_hbond_atom_site_label_A
_geom_hbond_site_symmetry_A
_geom_hbond_distance_DH
_geom_hbond_distance_HA
_geom_hbond_distance_DA
_geom_hbond_angle_DHA
C1 H1 F1 1 0.95 2.3 3.149(3) 147.8
C1A H1A N3 1_554 0.95 2.74 3.489(5) 136
C9 H9 F11 1_554 0.95 2.62 3.270(3) 125.8
C10 H10 F7 1_554 0.95 2.54 3.358(3) 144.5
C10 H10 F8 1_554 0.95 2.59 3.471(3) 154.9
C59 H59C F4 3_656 0.98 2.3 3.265(4) 170
C8B H8B F1 3_655 0.95 2.51 3.437(3) 164.3
C3 H3 F8 4_665 0.95 2.47 3.392(3) 162.6
C3A H3A F4 4_565 0.95 2.62 3.557(3) 168.9

loop_
_geom_torsion_atom_site_label_1
_geom_torsion_atom_site_label_2
_geom_torsion_atom_site_label_3
_geom_torsion_atom_site_label_4
_geom_torsion_site_symmetry_4
_geom_torsion
N1 C1 C2 C3 . -1.1(4)
N1A C1A C2A C3A . -0.4(4)
N1B C1B C2B C3B . -0.1(4)
C1 C2 C3 C4 . -0.2(4)
C1A C2A C3A C4A . -0.9(4)
C1B C2B C3B C4B . -0.2(4)
C2 C3 C4 C12 . 1.4(4)
C2 C3 C4 C5 . -177.1(3)
C2A C3A C4A C12A . 0.4(4)
C2A C3A C4A C5A . -178.5(3)
C2B C3B C4B C12B . 0.3(4)
C2B C3B C4B C5B . -178.3(2)
C12 C4 C5 C6 . -2.6(4)
C3 C4 C5 C6 . 175.9(2)
C12 C4 C5 C13 . 178.0(2)
C3 C4 C5 C13 . -3.6(4)
C12A C4A C5A C6A . -1.3(4)
C3A C4A C5A C6A . 177.6(3)
C12A C4A C5A C13A . 177.0(2)
C3A C4A C5A C13A . -4.2(4)
C12B C4B C5B C6B . -4.6(4)
C3B C4B C5B C6B . 174.0(2)
C12B C4B C5B C13B . 175.0(2)
C3B C4B C5B C13B . -6.4(4)
C4 C5 C6 C7 . 4.5(4)
C13 C5 C6 C7 . -176.1(3)
C4 C5 C6 C14 . -175.3(3)
C13 C5 C6 C14 . 4.1(4)
C4A C5A C6A C7A . 2.6(4)
C13A C5A C6A C7A . -175.6(2)
C4A C5A C6A C14A . -177.6(2)
C13A C5A C6A C14A . 4.2(4)
C4B C5B C6B C7B . 5.0(4)
C13B C5B C6B C7B . -174.6(2)
C4B C5B C6B C14B . -175.4(2)
C13B C5B C6B C14B . 5.1(4)
C5 C6 C7 C11 . -1.9(4)
C14 C6 C7 C11 . 177.9(2)
C5 C6 C7 C8 . 178.4(2)
C14 C6 C7 C8 . -1.8(4)
C5A C6A C7A C11A . -2.2(4)
C14A C6A C7A C11A . 177.9(2)
C5A C6A C7A C8A . 177.3(3)
C14A C6A C7A C8A . -2.6(4)
C5B C6B C7B C8B . 177.8(2)
C14B C6B C7B C8B . -1.8(4)
C5B C6B C7B C11B . -0.2(4)
C14B C6B C7B C11B . -179.8(2)
C11 C7 C8 C9 . -0.1(4)
C6 C7 C8 C9 . 179.7(3)
C11A C7A C8A C9A . -0.3(4)
C6A C7A C8A C9A . -179.8(2)
C11B C7B C8B C9B . 0.4(4)
C6B C7B C8B C9B . -177.7(2)
C7 C8 C9 C10 . 1.1(4)
C7A C8A C9A C10A . -0.4(4)
C7B C8B C9B C10B . 1.6(4)
C8 C9 C10 N2 . -1.3(4)
C8A C9A C10A N2A . 0.7(4)
C8B C9B C10B N2B . -1.9(4)
C8 C7 C11 N2 . -0.9(4)
C6 C7 C11 N2 . 179.4(2)
C8 C7 C11 C12 . 177.0(2)
C6 C7 C11 C12 . -2.8(4)
C8A C7A C11A N2A . 0.7(4)
C6A C7A C11A N2A . -179.7(2)
C8A C7A C11A C12A . -179.0(2)
C6A C7A C11A C12A . 0.6(4)
C8B C7B C11B N2B . -2.3(3)
C6B C7B C11B N2B . 175.8(2)
C8B C7B C11B C12B . 176.8(2)
C6B C7B C11B C12B . -5.1(3)
C3 C4 C12 N1 . -1.5(4)
C5 C4 C12 N1 . 177.1(2)
C3 C4 C12 C11 . 179.4(2)
C5 C4 C12 C11 . -2.0(4)
N2 C11 C12 N1 . 3.5(3)
C7 C11 C12 N1 . -174.5(2)
N2 C11 C12 C4 . -177.3(2)
C7 C11 C12 C4 . 4.6(4)
C3A C4A C12A N1A . 1.5(4)
C5A C4A C12A N1A . -179.5(2)
C3A C4A C12A C11A . -179.4(2)
C5A C4A C12A C11A . -0.4(4)
N2A C11A C12A N1A . 0.2(3)
C7A C11A C12A N1A . 179.9(2)
N2A C11A C12A C4A . -179.0(2)
C7A C11A C12A C4A . 0.7(4)
C3B C4B C12B N1B . 0.0(3)
C5B C4B C12B N1B . 178.7(2)
C3B C4B C12B C11B . -179.4(2)
C5B C4B C12B C11B . -0.7(3)
N2B C11B C12B N1B . 5.2(3)
C7B C11B C12B N1B . -174.0(2)
N2B C11B C12B C4B . -175.4(2)
C7B C11B C12B C4B . 5.4(3)
C2 C1 N1 C12 . 1.0(4)
C2 C1 N1 Cu1 . -177.38(19)
C4 C12 N1 C1 . 0.3(4)
C11 C12 N1 C1 . 179.4(2)
C4 C12 N1 Cu1 . 178.82(18)
C11 C12 N1 Cu1 . -2.1(3)
N1A Cu1 N1 C1 . -137.6(6)
N2A Cu1 N1 C1 . -85.4(2)
N2B Cu1 N1 C1 . 78.5(2)
N2 Cu1 N1 C1 . 178.7(2)
N1B Cu1 N1 C1 . 3.4(2)
N1A Cu1 N1 C12 . 44.0(8)
N2A Cu1 N1 C12 . 96.21(18)
N2B Cu1 N1 C12 . -99.86(18)
N2 Cu1 N1 C12 . 0.28(17)
N1B Cu1 N1 C12 . -174.96(17)
C2A C1A N1A C12A . 2.3(4)
C2A C1A N1A Cu1 . -171.71(19)
C4A C12A N1A C1A . -2.9(4)
C11A C12A N1A C1A . 178.0(2)
C4A C12A N1A Cu1 . 171.92(19)
C11A C12A N1A Cu1 . -7.2(3)
N1 Cu1 N1A C1A . -124.7(6)
N2A Cu1 N1A C1A . -177.6(2)
N2B Cu1 N1A C1A . 19.1(2)
N2 Cu1 N1A C1A . -81.7(2)
N1B Cu1 N1A C1A . 93.7(2)
N1 Cu1 N1A C12A . 61.1(7)
N2A Cu1 N1A C12A . 8.18(17)
N2B Cu1 N1A C12A . -155.17(17)
N2 Cu1 N1A C12A . 104.05(17)
N1B Cu1 N1A C12A . -80.50(17)
C2B C1B N1B C12B . 0.4(4)
C2B C1B N1B Cu1 . -169.13(18)
C4B C12B N1B C1B . -0.3(3)
C11B C12B N1B C1B . 179.0(2)
C4B C12B N1B Cu1 . 171.30(17)
C11B C12B N1B Cu1 . -9.3(2)
N1 Cu1 N1B C1B . -93.7(2)
N1A Cu1 N1B C1B . 81.8(2)
N2A Cu1 N1B C1B . 1.1(2)
N2B Cu1 N1B C1B . 178.1(2)
N2 Cu1 N1B C1B . -165.8(7)
N1 Cu1 N1B C12B . 96.13(15)
N1A Cu1 N1B C12B . -88.35(15)
N2A Cu1 N1B C12B . -169.08(15)
N2B Cu1 N1B C12B . 7.95(14)
N2 Cu1 N1B C12B . 24.1(8)
C9 C10 N2 C11 . 0.4(4)
C9 C10 N2 Cu1 . -172.33(19)
C7 C11 N2 C10 . 0.7(4)
C12 C11 N2 C10 . -177.2(2)
C7 C11 N2 Cu1 . 174.89(19)
C12 C11 N2 Cu1 . -3.0(3)
N1 Cu1 N2 C10 . 174.6(2)
N1A Cu1 N2 C10 . -0.4(2)
N2A Cu1 N2 C10 . 80.8(2)
N2B Cu1 N2 C10 . -96.6(2)
N1B Cu1 N2 C10 . -112.4(8)
N1 Cu1 N2 C11 . 1.53(16)
N1A Cu1 N2 C11 . -173.53(16)
N2A Cu1 N2 C11 . -92.28(17)
N2B Cu1 N2 C11 . 90.31(16)
N1B Cu1 N2 C11 . 74.5(8)
C9A C10A N2A C11A . -0.3(4)
C9A C10A N2A Cu1 . 170.8(2)
C7A C11A N2A C10A . -0.4(4)
C12A C11A N2A C10A . 179.3(2)
C7A C11A N2A Cu1 . -173.1(2)
C12A C11A N2A Cu1 . 6.6(3)
N1 Cu1 N2A C10A . 6.1(2)
N1A Cu1 N2A C10A . -179.6(2)
N2B Cu1 N2A C10A . -103.7(3)
N2 Cu1 N2A C10A . 85.0(2)
N1B Cu1 N2A C10A . -93.9(2)
N1 Cu1 N2A C11A . 177.71(17)
N1A Cu1 N2A C11A . -7.98(16)
N2B Cu1 N2A C11A . 67.9(3)
N2 Cu1 N2A C11A . -103.45(17)
N1B Cu1 N2A C11A . 77.67(17)
C9B C10B N2B C11B . 0.1(4)
C9B C10B N2B Cu1 . -179.75(19)
C7B C11B N2B C10B . 2.1(3)
C12B C11B N2B C10B . -177.0(2)
C7B C11B N2B Cu1 . -178.07(17)
C12B C11B N2B Cu1 . 2.8(3)
N1 Cu1 N2B C10B . 73.80(19)
N1A Cu1 N2B C10B . -102.00(19)
N2A Cu1 N2B C10B . -175.8(2)
N2 Cu1 N2B C10B . -4.52(19)
N1B Cu1 N2B C10B . 174.1(2)
N1 Cu1 N2B C11B . -106.03(17)
N1A Cu1 N2B C11B . 78.17(17)
N2A Cu1 N2B C11B . 4.4(4)
N2 Cu1 N2B C11B . 175.65(15)
N1B Cu1 N2B C11B . -5.73(15)
F2 P1 F1 F1 1 0.00(4)
F6 P1 F1 F1 1 0(7)
F3 P1 F1 F1 1 0.00(4)
F4 P1 F1 F1 1 0.00(4)
F5 P1 F1 F1 1 0.00(4)
Cu1 N1 N2 N1A . -3.13(5)
